data_7225647
loop_
_publ_author_name
'Juric, Marijana'
'Molcanov, Kresimir'
'Zilic, Dijana'
'Kojic-Prodic, Biserka'

_publ_section_title
;
 From mononuclear to linear one-dimensional coordination species of
 copper(II)-chloranilate: design and characterization
;
_journal_name_full 'RSC Adv.'
_journal_paper_doi 10.1039/C6RA13809H
_journal_year 2016
_chemical_formula_moiety 'C10 H12 Cl2 Cu1 O6'
_chemical_formula_sum 'C10 H12 Cl2 Cu O6'
_chemical_formula_weight 362.64
_space_group_IT_number 15
_symmetry_cell_setting monoclinic
_symmetry_space_group_name_Hall '-C 2yc'
_symmetry_space_group_name_H-M 'C 1 2/c 1'
_audit_creation_date 2014-10-14T14:58:59-00:00
_audit_creation_method 'WinGX routine CIF_UPDATE'
_audit_update_record
;
2015-10-26 deposited with the CCDC.
2016-06-21 downloaded from the CCDC.
;
_cell_angle_alpha 90
_cell_angle_beta 107.903(6)
_cell_angle_gamma 90
_cell_formula_units_Z 4
_cell_length_a 17.8431(10)
_cell_length_b 7.6498(4)
_cell_length_c 10.3003(5)
_cell_measurement_reflns_used 792
_cell_measurement_temperature 293(2)
_cell_measurement_theta_max 75.5698
_cell_measurement_theta_min 4.5056
_cell_volume 1337.87(13)
_computing_cell_refinement
;
        CrysAlisPro, Agilent Technologies,
        Version 1.171.35.21 (release 20-01-2012 CrysAlis171 .NET)
        (compiled Jan 23 2012,18:06:46)
;
_computing_data_collection
;
        CrysAlisPro, Agilent Technologies,
        Version 1.171.35.21 (release 20-01-2012 CrysAlis171 .NET)
        (compiled Jan 23 2012,18:06:46)
;
_computing_data_reduction
;
        CrysAlisPro, Agilent Technologies,
        Version 1.171.35.21 (release 20-01-2012 CrysAlis171 .NET)
        (compiled Jan 23 2012,18:06:46)
;
_computing_molecular_graphics 'Ortep-3 for Windows (Farrugia, 1997)'
_computing_publication_material 'WinGX publication routines (Farrugia, 1999)'
_computing_structure_refinement 'SHELXL-97 (Sheldrick, 1997)'
_computing_structure_solution 'SHELXS-86 (Sheldrick, 1986)'
_diffrn_ambient_temperature 293(2)
_diffrn_measured_fraction_theta_full 0.981
_diffrn_measured_fraction_theta_max 0.981
_diffrn_measurement_device_type 'Xcalibur, Ruby, Nova'
_diffrn_measurement_method 'CCD, \w scans'
_diffrn_radiation_probe x-ray
_diffrn_radiation_type CuK\a
_diffrn_radiation_wavelength 1.54184
_diffrn_reflns_av_R_equivalents 0.037
_diffrn_reflns_limit_h_max 21
_diffrn_reflns_limit_h_min -22
_diffrn_reflns_limit_k_max 8
_diffrn_reflns_limit_k_min -9
_diffrn_reflns_limit_l_max 8
_diffrn_reflns_limit_l_min -12
_diffrn_reflns_number 2868
_diffrn_reflns_theta_full 75.75
_diffrn_reflns_theta_max 75.75
_diffrn_reflns_theta_min 6.35
_exptl_absorpt_coefficient_mu 6.183
_exptl_absorpt_correction_T_max 1
_exptl_absorpt_correction_T_min 0.68601
_exptl_absorpt_correction_type multi-scan
_exptl_crystal_colour 'dark red'
_exptl_crystal_density_diffrn 1.800
_exptl_crystal_density_method 'not measured'
_exptl_crystal_description prism
_exptl_crystal_F_000 732
_exptl_crystal_size_max 0.20
_exptl_crystal_size_mid 0.16
_exptl_crystal_size_min 0.12
_refine_diff_density_max 0.452
_refine_diff_density_min -0.708
_refine_ls_extinction_method none
_refine_ls_goodness_of_fit_ref 1.146
_refine_ls_hydrogen_treatment mixed
_refine_ls_matrix_type full
_refine_ls_number_parameters 88
_refine_ls_number_reflns 1367
_refine_ls_number_restraints 1
_refine_ls_restrained_S_all 1.146
_refine_ls_R_factor_gt 0.0479
_refine_ls_shift/su_max 0
_refine_ls_structure_factor_coef Fsqd
_refine_ls_weighting_details 'calc w=1/[\s^2^(Fo^2^)+(0.0712P)^2^+0.4244P] where P=(Fo^2^+2Fc^2^)/3'
_refine_ls_weighting_scheme calc
_refine_ls_wR_factor_ref 0.1452
_reflns_number_gt 1056
_reflns_number_total 1367
_reflns_threshold_expression >2sigma(I)
_cod_data_source_file c6ra13809h2.cif
_cod_data_source_block cu-h2ca-29
_cod_original_cell_volume 1337.87(12)
_cod_database_code 7225647

loop_
_symmetry_equiv_pos_as_xyz
'x, y, z'
'-x, y, -z+1/2'
'x+1/2, y+1/2, z'
'-x+1/2, y+1/2, -z+1/2'
'-x, -y, -z'
'x, -y, z-1/2'
'-x+1/2, -y+1/2, -z'
'x+1/2, -y+1/2, z-1/2'

loop_
_atom_site_label
_atom_site_type_symbol
_atom_site_fract_x
_atom_site_fract_y
_atom_site_fract_z
_atom_site_U_iso_or_equiv
_atom_site_adp_type
_atom_site_occupancy
_atom_site_calc_flag
_atom_site_refinement_flags
Cu1 Cu 0.5 0.45346(9) 0.25 0.0348(3) Uani 1 d S
Cl1 Cl 0.37468(5) -0.04705(12) -0.04594(8) 0.0393(3) Uani 1 d .
O1 O 0.45046(15) 0.2596(3) 0.1263(2) 0.0368(6) Uani 1 d .
O2 O 0.44954(15) -0.3523(3) 0.1273(2) 0.0355(5) Uani 1 d .
C1 C 0.46992(18) 0.1113(4) 0.1775(3) 0.0302(7) Uani 1 d .
C2 C 0.44213(19) -0.0463(4) 0.1151(3) 0.0300(7) Uani 1 d .
C3 C 0.46982(17) -0.2033(5) 0.1779(3) 0.0306(7) Uani 1 d .
O3 O 0.3953(2) 0.4541(5) 0.3381(3) 0.0541(8) Uani 1 d D
H3 H 0.410(4) 0.410(9) 0.413(4) 0.10(2) Uiso 1 d D
C4 C 0.3322(2) 0.5683(7) 0.3057(4) 0.0754(17) Uani 1 d .
H4A H 0.3048 0.5577 0.2089 0.091 Uiso 1 calc R
H4B H 0.3527 0.6864 0.3218 0.091 Uiso 1 calc R
C5 C 0.2748(2) 0.5457(7) 0.3790(4) 0.083(2) Uani 1 d R
H5A H 0.2335 0.6305 0.3475 0.124 Uiso 1 calc R
H5B H 0.3002 0.5615 0.475 0.124 Uiso 1 calc R
H5C H 0.2528 0.4302 0.3628 0.124 Uiso 1 calc R

loop_
_atom_site_aniso_label
_atom_site_aniso_U_11
_atom_site_aniso_U_22
_atom_site_aniso_U_33
_atom_site_aniso_U_23
_atom_site_aniso_U_13
_atom_site_aniso_U_12
Cu1 0.0476(4) 0.0198(4) 0.0292(4) 0 0.0002(3) 0
Cl1 0.0444(4) 0.0341(5) 0.0293(4) 0.0000(3) -0.0037(3) 0.0010(3)
O1 0.0492(12) 0.0219(12) 0.0307(10) 0.0010(9) -0.0002(9) 0.0009(10)
O2 0.0496(12) 0.0211(11) 0.0287(10) -0.0020(9) 0.0017(9) -0.0016(10)
C1 0.0325(14) 0.0293(18) 0.0256(15) 0.0022(11) 0.0041(12) 0.0004(12)
C2 0.0316(13) 0.0275(17) 0.0265(14) -0.0003(12) 0.0024(11) -0.0019(12)
C3 0.0331(14) 0.0301(17) 0.0260(15) -0.0010(12) 0.0055(12) -0.0028(12)
O3 0.0617(17) 0.057(2) 0.0447(15) 0.0153(14) 0.0176(13) 0.0133(15)
C4 0.071(3) 0.097(5) 0.058(3) 0.023(3) 0.019(2) 0.027(3)
C5 0.059(3) 0.118(7) 0.075(4) 0.011(4) 0.025(3) 0.013(3)

loop_
_atom_type_symbol
_atom_type_description
_atom_type_scat_dispersion_real
_atom_type_scat_dispersion_imag
_atom_type_scat_source
C C 0.0181 0.0091 'International Tables Vol C Tables 4.2.6.8 and 6.1.1.4'
Cl Cl 0.3639 0.7018 'International Tables Vol C Tables 4.2.6.8 and 6.1.1.4'
Cu Cu -1.9646 0.5888 'International Tables Vol C Tables 4.2.6.8 and 6.1.1.4'
O O 0.0492 0.0322 'International Tables Vol C Tables 4.2.6.8 and 6.1.1.4'
H H 0 0 'International Tables Vol C Tables 4.2.6.8 and 6.1.1.4'

loop_
_geom_angle_atom_site_label_1
_geom_angle_atom_site_label_2
_geom_angle_atom_site_label_3
_geom_angle
_geom_angle_site_symmetry_1
_geom_angle_site_symmetry_3
O1 Cu1 O1 82.84(14) . 2_655
O1 Cu1 O2 179.37(11) . 2_665
O1 Cu1 O2 97.24(10) 2_655 2_665
O1 Cu1 O2 97.24(10) . 1_565
O1 Cu1 O2 179.37(11) 2_655 1_565
O2 Cu1 O2 82.68(14) 2_665 1_565
O1 Cu1 O3 90.22(11) . 2_655
O1 Cu1 O3 89.95(12) 2_655 2_655
O2 Cu1 O3 89.16(11) 2_665 2_655
O2 Cu1 O3 90.67(12) 1_565 2_655
O1 Cu1 O3 89.95(12) . .
O1 Cu1 O3 90.22(11) 2_655 .
O2 Cu1 O3 90.67(12) 2_665 .
O2 Cu1 O3 89.16(11) 1_565 .
O3 Cu1 O3 179.78(18) 2_655 .
C1 O1 Cu1 113.36(19) . .
C3 O2 Cu1 113.49(19) . 1_545
O1 C1 C2 125.4(3) . .
O1 C1 C1 115.19(17) . 2_655
C2 C1 C1 119.40(18) . 2_655
C3 C2 C1 120.9(3) . .
C3 C2 Cl1 119.4(2) . .
C1 C2 Cl1 119.6(3) . .
O2 C3 C2 125.2(3) . .
O2 C3 C3 115.17(17) . 2_655
C2 C3 C3 119.61(18) . 2_655
C4 O3 Cu1 127.0(3) . .
C4 O3 H3 120(6) . .
Cu1 O3 H3 108(5) . .
O3 C4 C5 116.7(2) . .
O3 C4 H4A 108.1 . .
C5 C4 H4A 108.1 . .
O3 C4 H4B 108.1 . .
C5 C4 H4B 108.1 . .
H4A C4 H4B 107.3 . .
C4 C5 H5A 109.5 . .
C4 C5 H5B 109.5 . .
H5A C5 H5B 109.5 . .
C4 C5 H5C 109.5 . .
H5A C5 H5C 109.5 . .
H5B C5 H5C 109.5 . .

loop_
_geom_bond_atom_site_label_1
_geom_bond_atom_site_label_2
_geom_bond_distance
_geom_bond_site_symmetry_2
Cu1 O1 1.978(2) .
Cu1 O1 1.978(2) 2_655
Cu1 O2 1.979(2) 2_665
Cu1 O2 1.979(2) 1_565
Cu1 O3 2.314(3) 2_655
Cu1 O3 2.314(3) .
Cl1 C2 1.724(3) .
O1 C1 1.254(4) .
O2 C3 1.259(4) .
O2 Cu1 1.979(2) 1_545
C1 C2 1.384(5) .
C1 C1 1.548(5) 2_655
C2 C3 1.381(5) .
C3 C3 1.543(5) 2_655
O3 C4 1.382(5) .
O3 H3 0.81(2) .
C4 C5 1.4579 .
C4 H4A 0.97 .
C4 H4B 0.97 .
C5 H5A 0.96 .
C5 H5B 0.96 .
C5 H5C 0.96 .

loop_
_geom_torsion_atom_site_label_1
_geom_torsion_atom_site_label_2
_geom_torsion_atom_site_label_3
_geom_torsion_atom_site_label_4
_geom_torsion
_geom_torsion_site_symmetry_1
_geom_torsion_site_symmetry_4
O1 Cu1 O1 C1 0.85(19) 2_655 .
O2 Cu1 O1 C1 99(10) 2_665 .
O2 Cu1 O1 C1 -178.5(2) 1_565 .
O3 Cu1 O1 C1 90.8(3) 2_655 .
O3 Cu1 O1 C1 -89.4(3) . .
Cu1 O1 C1 C2 177.9(3) . .
Cu1 O1 C1 C1 -2.1(5) . 2_655
O1 C1 C2 C3 177.2(3) . .
C1 C1 C2 C3 -2.8(6) 2_655 .
O1 C1 C2 Cl1 -0.4(5) . .
C1 C1 C2 Cl1 179.6(3) 2_655 .
Cu1 O2 C3 C2 -178.6(3) 1_545 .
Cu1 O2 C3 C3 1.1(5) 1_545 2_655
C1 C2 C3 O2 -178.0(3) . .
Cl1 C2 C3 O2 -0.3(5) . .
C1 C2 C3 C3 2.4(6) . 2_655
Cl1 C2 C3 C3 -180.0(3) . 2_655
O1 Cu1 O3 C4 -100.8(4) . .
O1 Cu1 O3 C4 176.4(4) 2_655 .
O2 Cu1 O3 C4 79.1(4) 2_665 .
O2 Cu1 O3 C4 -3.5(4) 1_565 .
O3 Cu1 O3 C4 37.8(4) 2_655 .
Cu1 O3 C4 C5 -177.85(16) . .
